data_1565884
loop_
_publ_author_name
'Olejniczak, Anna'
'Katrusiak, Anna'
'Podsiad\/lo, Marcin'
'Katrusiak, Andrzej'

_publ_section_title
;
 Stochastic hydration of a high-nitrogen-content molecular compound
 recrystallized under pressure
;
_journal_issue 1
_journal_name_full IUCrJ
_journal_page_first 49
_journal_page_last 54
_journal_paper_doi 10.1107/S2052252521010381
_journal_volume 9
_journal_year 2022
_chemical_formula_moiety 'C4 H2 Cl N5'
_chemical_formula_sum 'C4 H2 Cl N5'
_chemical_formula_weight 155.56
_chemical_name_systematic 6-chloro-1,2,3,4-tetrazolo[1,5-b]pyridazine
_space_group_crystal_system orthorhombic
_space_group_IT_number 62
_space_group_name_Hall '-P 2ac 2n'
_space_group_name_H-M_alt 'P n m a'
_atom_sites_solution_hydrogens geom
_atom_sites_solution_primary direct
_audit_creation_date 2021-06-08
_audit_creation_method
;
Olex2 1.3
(compiled 2020.11.12 svn.r5f609507 for OlexSys, GUI svn.r6272)
;
_cell_angle_alpha 90
_cell_angle_beta 90
_cell_angle_gamma 90
_cell_formula_units_Z 4
_cell_length_a 10.668(2)
_cell_length_b 6.2042(7)
_cell_length_c 8.780(4)
_cell_measurement_reflns_used 734
_cell_measurement_temperature 296(2)
_cell_measurement_theta_max 23.0650
_cell_measurement_theta_min 4.4200
_cell_volume 581.1(3)
_computing_cell_refinement 'CrysAlisPro 1.171.40.67a (Rigaku OD, 2019)'
_computing_data_collection 'CrysAlisPro 1.171.40.67a (Rigaku OD, 2019)'
_computing_data_reduction 'CrysAlisPro 1.171.40.67a (Rigaku OD, 2019)'
_computing_molecular_graphics 'Olex2 1.3 (Dolomanov et al., 2009)'
_computing_publication_material 'Olex2 1.3 (Dolomanov et al., 2009)'
_computing_structure_refinement 'SHELXL 2018/3 (Sheldrick, 2015)'
_computing_structure_solution 'SHELXT 2018/2 (Sheldrick, 2018)'
_diffrn_ambient_environment 'diamond-anvil cell'
_diffrn_ambient_pressure 540000
_diffrn_ambient_temperature 296(2)
_diffrn_detector 'CCD plate'
_diffrn_detector_area_resol_mean 16.2413
_diffrn_detector_type Eos
_diffrn_measured_fraction_theta_full 0.509
_diffrn_measured_fraction_theta_max 0.456
_diffrn_measurement_details
;
List of Runs (angles in degrees, time in seconds):

  # Type    Start    End  Width  t~exp~   \w     \q     \k     \f   Frames
--------------------------------------------------------------------------
  1  \f    -35.00  19.75   0.75   35.00   0.00 -30.00   0.00    --    73
  2  \f    140.00 200.00   0.75   35.00   0.00 -30.00   0.00    --    80
  3  \f    160.00 217.00   0.75   35.00   0.00  30.00   0.00    --    76
  4  \f    -20.00  34.75   0.75   35.00   0.00  30.00   0.00    --    73
  5  \w    -24.00  24.00   0.75   35.00    --   30.00  39.46 -12.90   64
  6  \w    -24.00  24.00   0.75   35.00    --   30.00  39.46 167.10   64
  7  \w    -50.00  10.00   0.75   35.00    --  -30.00  39.46 167.10   80
  8  \w    -50.00  10.00   0.75   35.00    --  -30.00  39.46 -12.90   80
  9  \w    -64.00  -8.50   0.75   35.00    --  -30.00  81.40 -28.90   74
 10  \w    -64.00  -8.50   0.75   35.00    --  -30.00  81.40 151.10   74
 11  \w    -19.00   8.00   0.75   35.00    --   30.00  81.40 151.10   36
 12  \w    -19.00   8.00   0.75   35.00    --   30.00  81.40 -28.90   36
 13  \w    -43.00 -21.25   0.75   35.00    --   30.00 134.60 -56.90   29
 14  \w    -43.00 -21.25   0.75   35.00    --   30.00 134.60 123.10   29
 15  \w    -90.00 -36.00   0.75   35.00    --  -30.00 134.60 123.10   72
 16  \w    -90.00 -36.00   0.75   35.00    --  -30.00 134.60 -56.90   72
;
_diffrn_measurement_device 'four-circle diffractometer'
_diffrn_measurement_device_type 'KM-4 CCD'
_diffrn_measurement_method
;
HP omega scans - for more details see:
A. Budzianowski, A. Katrusiak in High-Pressure Crystallography
(Eds.: A. Katrusiak, P. F. McMillan),
Dordrecht: Kluwer Acad. Publ., 2004 pp.157-168       
;
_diffrn_orient_matrix_type 'CrysAlisPro convention (1999,Acta A55,543-557)'
_diffrn_orient_matrix_UB_11 0.0333657000
_diffrn_orient_matrix_UB_12 0.0095614000
_diffrn_orient_matrix_UB_13 0.0695271000
_diffrn_orient_matrix_UB_21 -0.0423276000
_diffrn_orient_matrix_UB_22 -0.0729669000
_diffrn_orient_matrix_UB_23 0.0349857000
_diffrn_orient_matrix_UB_31 0.0389363000
_diffrn_orient_matrix_UB_32 -0.0875212000
_diffrn_orient_matrix_UB_33 -0.0215685000
_diffrn_radiation_monochromator graphite
_diffrn_radiation_probe x-ray
_diffrn_radiation_type 'Mo K\a'
_diffrn_radiation_wavelength 0.71073
_diffrn_reflns_av_R_equivalents 0.0418
_diffrn_reflns_av_unetI/netI 0.0248
_diffrn_reflns_Laue_measured_fraction_full 0.509
_diffrn_reflns_Laue_measured_fraction_max 0.456
_diffrn_reflns_limit_h_max 12
_diffrn_reflns_limit_h_min -11
_diffrn_reflns_limit_k_max 7
_diffrn_reflns_limit_k_min -7
_diffrn_reflns_limit_l_max 6
_diffrn_reflns_limit_l_min -6
_diffrn_reflns_number 2992
_diffrn_reflns_point_group_measured_fraction_full 0.509
_diffrn_reflns_point_group_measured_fraction_max 0.456
_diffrn_reflns_theta_full 25.242
_diffrn_reflns_theta_max 27.115
_diffrn_reflns_theta_min 4.453
_diffrn_source 'fine-focus sealed X-ray tube'
_diffrn_source_type 'Enhance (Mo) X-ray Source'
_exptl_absorpt_coefficient_mu 0.567
_exptl_absorpt_correction_T_max 1.00000
_exptl_absorpt_correction_T_min 0.71010
_exptl_absorpt_correction_type multi-scan
_exptl_absorpt_process_details
;
CrysAlisPro 1.171.40.67a (Rigaku Oxford Diffraction, 2019)
Empirical absorption correction using spherical harmonics,
 implemented in SCALE3 ABSPACK scaling algorithm.
;
_exptl_crystal_colour colorless
_exptl_crystal_density_diffrn 1.778
_exptl_crystal_description plate
_exptl_crystal_F_000 312
_exptl_crystal_size_max 0.40
_exptl_crystal_size_mid 0.25
_exptl_crystal_size_min 0.20
_refine_diff_density_max 0.158
_refine_diff_density_min -0.133
_refine_diff_density_rms 0.040
_refine_ls_extinction_method none
_refine_ls_goodness_of_fit_ref 1.082
_refine_ls_hydrogen_treatment constr
_refine_ls_matrix_type full
_refine_ls_number_parameters 61
_refine_ls_number_reflns 321
_refine_ls_number_restraints 0
_refine_ls_restrained_S_all 1.082
_refine_ls_R_factor_all 0.0693
_refine_ls_R_factor_gt 0.0382
_refine_ls_shift/su_max 0.000
_refine_ls_shift/su_mean 0.000
_refine_ls_structure_factor_coef Fsqd
_refine_ls_weighting_details 'w=1/[\s^2^(Fo^2^)+(0.0468P)^2^+0.1183P] where P=(Fo^2^+2Fc^2^)/3'
_refine_ls_weighting_scheme calc
_refine_ls_wR_factor_gt 0.0817
_refine_ls_wR_factor_ref 0.0940
_reflns_Friedel_coverage 0.000
_reflns_number_gt 225
_reflns_number_total 321
_reflns_threshold_expression 'I > 2\s(I)'
_cod_data_source_file lt5042.cif
_cod_data_source_block C4H2N5Cl1@0_54GPa_phase_alpha_prim_xH2O
_cod_database_code 1565884
_shelx_shelxl_version_number 2018/3
_chemical_oxdiff_formula C4H2N5Cl1
_shelx_space_group_comment
;
The symmetry employed for this shelxl refinement is uniquely defined
by the following loop, which should always be used as a source of
symmetry information in preference to the above space-group names.
They are only intended as comments.
;
_reflns_odcompleteness_completeness 44.23
_reflns_odcompleteness_iscentric 1
_reflns_odcompleteness_theta 27.06
_olex2_refinement_description
;
1. Fixed Uiso
 At 1.2 times of:
  All C(H) groups
2.a Aromatic/amide H refined with riding coordinates:
 C7(H7), C8(H8)
;
_olex2_submission_special_instructions 'No special instructions were received'
_oxdiff_exptl_absorpt_empirical_details
;
Empirical correction (ABSPACK) includes:
- Absorption correction using spherical harmonics
- Frame scaling
;
_oxdiff_exptl_absorpt_empirical_full_max 1.326
_oxdiff_exptl_absorpt_empirical_full_min 0.911

loop_
_space_group_symop_operation_xyz
'x, y, z'
'-x+1/2, -y, z+1/2'
'x+1/2, -y+1/2, -z+1/2'
'-x, y+1/2, -z'
'-x, -y, -z'
'x-1/2, y, -z-1/2'
'-x-1/2, y-1/2, z-1/2'
'x, -y-1/2, z'

loop_
_atom_site_label
_atom_site_type_symbol
_atom_site_fract_x
_atom_site_fract_y
_atom_site_fract_z
_atom_site_U_iso_or_equiv
_atom_site_adp_type
_atom_site_occupancy
_atom_site_site_symmetry_order
_atom_site_calc_flag
_atom_site_refinement_flags_posn
_atom_site_refinement_flags_adp
_atom_site_refinement_flags_occupancy
_atom_site_disorder_assembly
_atom_site_disorder_group
Cl1 Cl 0.61432(15) 0.750000 0.9123(3) 0.0670(10) Uani 1 2 d S T P . .
C6 C 0.6267(4) 0.750000 0.7208(11) 0.037(3) Uani 1 2 d S T P . .
C7 C 0.7478(5) 0.750000 0.6485(8) 0.053(3) Uani 1 2 d S T P . .
H7 H 0.820363 0.750000 0.707122 0.063 Uiso 1 2 calc R U P . .
N6 N 0.5355(4) 0.750000 0.4951(10) 0.031(3) Uani 1 2 d S T P . .
N1 N 0.6145(5) 0.750000 0.2652(9) 0.057(3) Uani 1 2 d S T P . .
N5 N 0.5194(4) 0.750000 0.6431(8) 0.037(2) Uani 1 2 d S T P . .
C8 C 0.7552(5) 0.750000 0.4979(10) 0.050(3) Uani 1 2 d S T P . .
H8 H 0.832933 0.750000 0.449951 0.060 Uiso 1 2 calc R U P . .
N2 N 0.4922(8) 0.750000 0.2641(15) 0.063(3) Uani 1 2 d S T P . .
N3 N 0.4373(6) 0.750000 0.3954(14) 0.063(4) Uani 1 2 d S T P . .
C9 C 0.6447(6) 0.750000 0.4118(12) 0.054(5) Uani 1 2 d S T P . .

loop_
_atom_site_aniso_label
_atom_site_aniso_U_11
_atom_site_aniso_U_22
_atom_site_aniso_U_33
_atom_site_aniso_U_23
_atom_site_aniso_U_13
_atom_site_aniso_U_12
Cl1 0.0895(14) 0.0686(8) 0.043(3) 0.000 -0.0039(8) 0.000
C6 0.067(6) 0.038(2) 0.006(14) 0.000 0.001(3) 0.000
C7 0.022(4) 0.055(2) 0.081(13) 0.000 -0.008(2) 0.000
N6 0.043(4) 0.0382(18) 0.011(11) 0.000 -0.003(3) 0.000
N1 0.078(5) 0.054(2) 0.040(11) 0.000 -0.012(4) 0.000
N5 0.038(4) 0.0415(18) 0.031(9) 0.000 -0.002(3) 0.000
C8 0.040(5) 0.056(2) 0.055(11) 0.000 0.008(3) 0.000
N2 0.080(6) 0.053(2) 0.057(14) 0.000 -0.012(4) 0.000
N3 0.044(5) 0.048(2) 0.097(15) 0.000 -0.022(3) 0.000
C9 0.032(6) 0.038(2) 0.092(19) 0.000 0.001(3) 0.000

loop_
_atom_type_symbol
_atom_type_description
_atom_type_scat_dispersion_real
_atom_type_scat_dispersion_imag
_atom_type_scat_source
C C 0.0033 0.0016 'International Tables Vol C Tables 4.2.6.8 and 6.1.1.4'
H H 0.0000 0.0000 'International Tables Vol C Tables 4.2.6.8 and 6.1.1.4'
Cl Cl 0.1484 0.1585 'International Tables Vol C Tables 4.2.6.8 and 6.1.1.4'
N N 0.0061 0.0033 'International Tables Vol C Tables 4.2.6.8 and 6.1.1.4'

loop_
_geom_angle_atom_site_label_1
_geom_angle_atom_site_label_2
_geom_angle_atom_site_label_3
_geom_angle
_geom_angle_site_symmetry_1
_geom_angle_site_symmetry_3
_geom_angle_publ_flag
C7 C6 Cl1 120.7(5) . . ?
N5 C6 Cl1 116.3(5) . . ?
N5 C6 C7 123.0(8) . . ?
C6 C7 H7 120.2 . . ?
C8 C7 C6 119.6(5) . . ?
C8 C7 H7 120.2 . . ?
N5 N6 N3 122.3(7) . . ?
N5 N6 C9 129.7(5) . . ?
N3 N6 C9 108.0(9) . . ?
N2 N1 C9 104.5(7) . . ?
N6 N5 C6 113.3(5) . . ?
C7 C8 H8 120.4 . . ?
C7 C8 C9 119.2(5) . . ?
C9 C8 H8 120.4 . . ?
N3 N2 N1 116.5(13) . . ?
N2 N3 N6 102.9(7) . . ?
N6 C9 C8 115.2(9) . . ?
N1 C9 N6 108.1(5) . . ?
N1 C9 C8 136.7(8) . . ?

loop_
_geom_bond_atom_site_label_1
_geom_bond_atom_site_label_2
_geom_bond_distance
_geom_bond_site_symmetry_2
_geom_bond_publ_flag
Cl1 C6 1.687(9) . ?
C6 C7 1.440(10) . ?
C6 N5 1.332(8) . ?
C7 H7 0.9300 . ?
C7 C8 1.324(8) . ?
N6 N5 1.310(8) . ?
N6 N3 1.366(13) . ?
N6 C9 1.375(12) . ?
N1 N2 1.305(9) . ?
N1 C9 1.327(12) . ?
C8 H8 0.9300 . ?
C8 C9 1.401(11) . ?
N2 N3 1.293(15) . ?

loop_
_geom_torsion_atom_site_label_1
_geom_torsion_atom_site_label_2
_geom_torsion_atom_site_label_3
_geom_torsion_atom_site_label_4
_geom_torsion
_geom_torsion_site_symmetry_1
_geom_torsion_site_symmetry_2
_geom_torsion_site_symmetry_3
_geom_torsion_site_symmetry_4
_geom_torsion_publ_flag
Cl1 C6 C7 C8 180.000(2) . . . . ?
Cl1 C6 N5 N6 180.000(1) . . . . ?
C6 C7 C8 C9 0.000(2) . . . . ?
C7 C6 N5 N6 0.000(1) . . . . ?
C7 C8 C9 N6 0.000(2) . . . . ?
C7 C8 C9 N1 180.000(1) . . . . ?
N1 N2 N3 N6 0.000(2) . . . . ?
N5 C6 C7 C8 0.000(2) . . . . ?
N5 N6 N3 N2 180.000(1) . . . . ?
N5 N6 C9 N1 180.000(1) . . . . ?
N5 N6 C9 C8 0.000(2) . . . . ?
N2 N1 C9 N6 0.000(1) . . . . ?
N2 N1 C9 C8 180.000(1) . . . . ?
N3 N6 N5 C6 180.000(1) . . . . ?
N3 N6 C9 N1 0.000(1) . . . . ?
N3 N6 C9 C8 180.000(1) . . . . ?
C9 N6 N5 C6 0.000(2) . . . . ?
C9 N6 N3 N2 0.000(2) . . . . ?
C9 N1 N2 N3 0.000(1) . . . . ?
